data_8104504
loop_
_publ_author_name
'Krstanovic, I.'

_publ_section_title
;
 Crystal structure of single-layer lizardite
;
_journal_name_full
;
Zeitschrift fuer Kristallographie, Kristallgeometrie, Kristallphysik, 
Kristallchemie (-144,1977)
;
_journal_page_first 163
_journal_page_last 169
_journal_volume 126
_journal_year 1968
_chemical_formula_sum 'H4 Mg3 O9 Si2'
_chemical_name_systematic 'Mg3 (Si2 O5 (O H)4)'
_space_group_IT_number 8
_symmetry_space_group_name_Hall 'C -2y'
_symmetry_space_group_name_H-M 'C 1 m 1'
_cell_angle_alpha 90
_cell_angle_beta 90
_cell_angle_gamma 90
_cell_formula_units_Z 2
_cell_length_a 5.301
_cell_length_b 9.186
_cell_length_c 7.281
_cell_volume 354.548
_citation_journal_id_ASTM ZEKGAX
_cod_data_source_file Krstanovic_ZEKGAX_1968_412.cif
_cod_data_source_block H4Mg3O9Si2
_cod_original_cell_volume 354.5482
_cod_database_code 8104504

loop_
_symmetry_equiv_pos_as_xyz
x,y,z
x,-y,z
x+1/2,y+1/2,z
x+1/2,-y+1/2,z

loop_
_atom_site_label
_atom_site_type_symbol
_atom_site_fract_x
_atom_site_fract_y
_atom_site_fract_z
_atom_site_occupancy
_atom_site_U_iso_or_equiv
Mg1 Mg+2 0.328 0.333 0.444 1 0.0
O6 O-2 0.21 0.5 0.602 1 0.0
O4 O-2 0.023 0 0.326 1 0.0
Mg2 Mg+2 0.333 0 0.5 1 0.0
O1 O-2 -0.036 0.5 -0.031 1 0.0
O5 O-2 0.17 0.167 0.604 1 0.0
O3 O-2 -0.008 0.667 0.289 1 0.0
Si1 Si+4 -0.003 0.667 0.075 1 0.0
O2 O-2 0.238 0.25 0.024 1 0.0
